data_4332152
loop_
_publ_author_name
'Jackson, Andrew B.'
'White, Peter S.'
'Templeton, Joseph L.'

_publ_section_title
;
 Bis(acetylacetonato)tricarbonyl Tungsten(II):&#x00A0; A Convenient
 Precursor to Chiral Bis(acac) Tungsten(II) Complexes
;
_journal_issue 16
_journal_name_full 'Inorganic Chemistry'
_journal_page_first 6205
_journal_page_last 6213
_journal_paper_doi 10.1021/ic0600329
_journal_volume 45
_journal_year 2006
_chemical_formula_moiety 'C19 H22 O5 W '
_chemical_formula_sum 'C19 H22 O5 W'
_chemical_formula_weight 514.22
_chemical_name_systematic ?
_space_group_IT_number 14
_symmetry_cell_setting monoclinic
_symmetry_space_group_name_Hall '-P 2yn'
_symmetry_space_group_name_H-M 'P 1 21/n 1'
_cell_angle_alpha 90.0
_cell_angle_beta 106.649(3)
_cell_angle_gamma 90.0
_cell_formula_units_Z 4
_cell_length_a 8.4393(4)
_cell_length_b 20.2238(10)
_cell_length_c 11.1917(4)
_cell_measurement_reflns_used 1005
_cell_measurement_temperature 173
_cell_measurement_theta_max 28.00
_cell_measurement_theta_min 2.50
_cell_volume 1830.06(14)
_computing_cell_refinement 'Bruker SAINT'
_computing_data_collection 'Bruker SMART'
_computing_data_reduction 'Bruker SAINT/NRCVAX DATRD2'
_computing_molecular_graphics NRCVAX
_computing_publication_material 'NRCVAX TABLES Jan 94 Version'
_computing_structure_refinement 'NRCVAX LSTSQ'
_computing_structure_solution 'NRCVAX SOLVER'
_diffrn_ambient_temperature 173
_diffrn_measurement_device 'Bruker SMART 1K'
_diffrn_measurement_method 'Omega scans'
_diffrn_radiation_monochromator graphite
_diffrn_radiation_source 'xray tube'
_diffrn_radiation_type 'Molybdenum K\a'
_diffrn_radiation_wavelength 0.71073
_diffrn_reflns_av_R_equivalents 0.042
_diffrn_reflns_limit_h_max 10
_diffrn_reflns_limit_h_min -11
_diffrn_reflns_limit_k_max 26
_diffrn_reflns_limit_k_min 0
_diffrn_reflns_limit_l_max 14
_diffrn_reflns_limit_l_min 0
_diffrn_reflns_number 17909
_diffrn_reflns_theta_max 27.99
_diffrn_reflns_theta_min 0.00
_exptl_absorpt_coefficient_mu 6.35
_exptl_absorpt_correction_T_max 1.0000
_exptl_absorpt_correction_T_min 0.4253
_exptl_absorpt_correction_type empirical
_exptl_crystal_colour red
_exptl_crystal_density_diffrn 1.866
_exptl_crystal_description block
_exptl_crystal_F_000 998.36
_exptl_crystal_size_max 0.20
_exptl_crystal_size_mid 0.20
_exptl_crystal_size_min 0.10
_refine_diff_density_max 2.00
_refine_diff_density_min -1.43
_refine_ls_extinction_coef 0.142(33)
_refine_ls_extinction_method Larson
_refine_ls_goodness_of_fit_obs 1.31
_refine_ls_hydrogen_treatment constr
_refine_ls_matrix_type full
_refine_ls_number_parameters 227
_refine_ls_number_reflns 3627
_refine_ls_R_factor_all 0.044
_refine_ls_R_factor_obs 0.032
_refine_ls_shift/esd_max 0.000
_refine_ls_structure_factor_coef F
_refine_ls_weighting_details 1/(\s^2^(F)+0.0003F^2^)
_refine_ls_weighting_scheme calc
_refine_ls_wR_factor_all 0.141
_refine_ls_wR_factor_obs 0.039
_reflns_number_observed 3630
_reflns_number_total 4433
_reflns_observed_criterion 'Inet > 2.5\s(Inet)'
_cod_data_source_file ic0600329sup3.cif
_cod_data_source_block c05208
_cod_depositor_comments
;
The following automatic conversions were performed:

'_symmetry_cell_setting' value 'Monoclinic' changed to 'monoclinic'
according to /home/saulius/struct/CIF-dictionaries/cif_core.dic
dictionary named 'cif_core.dic' version 2.4.2 from 2011-04-26.

Automatic conversion script
Id: cif_fix_values 1891 2012-01-12 08:04:46Z andrius 
;
_cod_original_sg_symbol_H-M 'P 21/n'
_cod_original_formula_sum 'C19 H22 O5 W '
_cod_database_code 4332152

loop_
_symmetry_equiv_pos_as_xyz
x,y,z
-x,-y,-z
1/2-x,1/2+y,1/2-z
1/2+x,1/2-y,1/2+z

loop_
_atom_site_aniso_label
_atom_site_aniso_U_11
_atom_site_aniso_U_22
_atom_site_aniso_U_33
_atom_site_aniso_U_12
_atom_site_aniso_U_13
_atom_site_aniso_U_23
_atom_site_aniso_type_symbol
W1 0.02291(12) 0.01797(12) 0.02025(12) 0.00134(8) 0.00858(8) 0.00292(8) W
C1 0.032(3) 0.023(3) 0.024(3) 0.0031(21) 0.0141(22) 0.0051(21) C
O2 0.0332(22) 0.0337(22) 0.0405(24) -0.0093(17) 0.0136(19) -0.0003(19) O
C3 0.025(3) 0.022(3) 0.026(3) 0.0017(20) 0.0095(21) 0.0037(21) C
C4 0.030(3) 0.022(3) 0.0194(23) 0.0027(20) 0.0127(20) 0.0054(20) C
C5 0.030(3) 0.025(3) 0.0175(24) 0.0022(20) 0.0119(21) 0.0026(19) C
C6 0.030(3) 0.026(3) 0.022(3) 0.0050(22) 0.0075(21) 0.0006(22) C
C7 0.034(3) 0.032(3) 0.030(3) -0.0045(24) 0.0091(24) -0.0115(24) C
C8 0.056(4) 0.022(3) 0.040(3) -0.004(3) 0.015(3) -0.007(3) C
C9 0.056(4) 0.030(3) 0.037(3) 0.002(3) 0.002(3) 0.008(3) C
C10 0.037(3) 0.023(3) 0.026(3) 0.0035(23) -0.0022(24) 0.0048(23) C
O11 0.0335(21) 0.0211(19) 0.0273(19) 0.0029(14) 0.0159(17) 0.0029(15) O
C12 0.0228(24) 0.0205(25) 0.0205(25) -0.0028(19) 0.0066(20) 0.0010(20) C
C13 0.028(3) 0.026(3) 0.023(3) -0.0017(21) 0.0073(22) 0.0035(21) C
C14 0.0240(25) 0.0158(24) 0.028(3) -0.0002(19) 0.0047(21) 0.0038(20) C
O15 0.0321(20) 0.0204(18) 0.0270(19) 0.0035(15) 0.0118(16) 0.0065(15) O
C16 0.045(3) 0.034(3) 0.020(3) 0.000(3) 0.0143(24) -0.0002(23) C
C17 0.039(3) 0.019(3) 0.039(3) 0.0038(22) 0.015(3) 0.0064(23) C
O18 0.0258(18) 0.0206(18) 0.0215(18) 0.0016(14) 0.0069(15) 0.0015(14) O
C19 0.025(3) 0.0153(24) 0.030(3) 0.0032(19) 0.0059(21) 0.0059(21) C
C20 0.029(3) 0.021(3) 0.030(3) 0.0057(20) 0.0131(23) 0.0037(21) C
C21 0.027(3) 0.019(3) 0.023(3) 0.0072(20) 0.0094(21) 0.0061(19) C
O22 0.0274(19) 0.0241(18) 0.0212(18) 0.0010(15) 0.0106(15) -0.0004(15) O
C23 0.034(3) 0.030(3) 0.032(3) -0.0042(23) 0.0076(24) -0.0066(24) C
C24 0.039(3) 0.033(3) 0.027(3) 0.0051(25) 0.0172(25) 0.0006(24) C

loop_
_atom_site_label
_atom_site_fract_x
_atom_site_fract_y
_atom_site_fract_z
_atom_site_U_iso_or_equiv
_atom_site_thermal_displace_type
_atom_site_type_symbol
W1 0.842898(23) 0.341372(9) 0.161363(17) 0.01988(11) Uani W
C1 1.0450(7) 0.3908(3) 0.2356(5) 0.025(3) Uani C
O2 1.1628(5) 0.42192(20) 0.2810(4) 0.0352(22) Uani O
C3 1.0189(6) 0.2763(3) 0.2550(5) 0.024(3) Uani C
C4 0.8867(6) 0.2433(3) 0.1975(5) 0.0225(24) Uani C
C5 0.8272(6) 0.1754(3) 0.1731(4) 0.023(3) Uani C
C6 0.6806(7) 0.1608(3) 0.0801(5) 0.026(3) Uani C
C7 0.6261(7) 0.0964(3) 0.0578(5) 0.032(3) Uani C
C8 0.7159(9) 0.0454(3) 0.1278(6) 0.039(4) Uani C
C9 0.8625(9) 0.0585(3) 0.2195(6) 0.043(4) Uani C
C10 0.9154(7) 0.1231(3) 0.2422(5) 0.031(3) Uani C
O11 0.8748(5) 0.33237(17) -0.0134(3) 0.0258(19) Uani O
C12 0.8711(6) 0.3748(3) -0.0998(5) 0.0212(24) Uani C
C13 0.8309(6) 0.4409(3) -0.0908(5) 0.026(3) Uani C
C14 0.7689(6) 0.46760(24) 0.0001(5) 0.0232(25) Uani C
O15 0.7446(4) 0.43445(17) 0.0908(3) 0.0258(18) Uani O
C16 0.9084(8) 0.3487(3) -0.2128(5) 0.032(3) Uani C
C17 0.7155(7) 0.5386(3) -0.0088(5) 0.032(3) Uani C
O18 0.5938(4) 0.31482(17) 0.0625(3) 0.0226(18) Uani O
C19 0.4702(6) 0.31063(24) 0.1038(5) 0.024(3) Uani C
C20 0.4685(7) 0.32920(25) 0.2241(5) 0.026(3) Uani C
C21 0.5992(7) 0.35733(25) 0.3140(5) 0.0224(24) Uani C
O22 0.7462(4) 0.36813(18) 0.3047(3) 0.0235(18) Uani O
C23 0.3129(7) 0.2840(3) 0.0151(5) 0.033(3) Uani C
C24 0.5742(7) 0.3797(3) 0.4361(5) 0.031(3) Uani C
H3 1.130 0.273 0.308 0.0343 Uiso H
H6 0.618 0.196 0.031 0.0359 Uiso H
H7 0.526 0.087 -0.006 0.0422 Uiso H
H8 0.677 0.001 0.113 0.0494 Uiso H
H9 0.927 0.023 0.266 0.0510 Uiso H
H10 1.016 0.132 0.307 0.0387 Uiso H
H13a 0.931 0.465 -0.085 0.0357 Uiso H
H13b 0.750 0.451 -0.169 0.0357 Uiso H
H16a 0.902 0.384 -0.271 0.0430 Uiso H
H16b 1.018 0.330 -0.190 0.0430 Uiso H
H16c 0.829 0.315 -0.250 0.0430 Uiso H
H17a 0.740 0.559 -0.079 0.0427 Uiso H
H17b 0.599 0.541 -0.019 0.0427 Uiso H
H17c 0.773 0.562 0.066 0.0427 Uiso H
H20a 0.444 0.289 0.262 0.0366 Uiso H
H20b 0.378 0.360 0.212 0.0366 Uiso H
H23a 0.227 0.283 0.056 0.0421 Uiso H
H23b 0.280 0.313 -0.056 0.0421 Uiso H
H23c 0.331 0.240 -0.011 0.0421 Uiso H
H24a 0.463 0.371 0.437 0.0428 Uiso H
H24b 0.650 0.357 0.504 0.0428 Uiso H
H24c 0.595 0.426 0.446 0.0428 Uiso H

loop_
_atom_type_symbol
_atom_type_scat_dispersion_real
_atom_type_scat_dispersion_imag
_atom_type_scat_source
C 0.003 0.002 'International Tables Vol. IV Table 2.2B'
H 0.000 0.000 'International Tables Vol. IV Table 2.2B'
O 0.011 0.006 'International Tables Vol. IV Table 2.2B'
W -0.849 6.872 'International Tables Vol. IV Table 2.2B'

loop_
_geom_angle_atom_site_label_1
_geom_angle_atom_site_label_2
_geom_angle_atom_site_label_3
_geom_angle
C(1) W(1) C(3) 72.00(21)
C(1) W(1) C(4) 109.16(21)
C(1) W(1) O(11) 96.55(18)
C(1) W(1) O(15) 84.53(18)
C(1) W(1) O(18) 163.48(18)
C(1) W(1) O(22) 91.53(18)
C(3) W(1) C(4) 37.26(21)
C(3) W(1) O(11) 99.06(17)
C(3) W(1) O(15) 156.52(18)
C(3) W(1) O(18) 124.51(17)
C(3) W(1) O(22) 99.28(17)
C(4) W(1) O(11) 92.13(16)
C(4) W(1) O(15) 165.83(18)
C(4) W(1) O(18) 87.36(18)
C(4) W(1) O(22) 100.94(16)
O(11) W(1) O(15) 82.42(13)
O(11) W(1) O(18) 82.13(14)
O(11) W(1) O(22) 161.47(14)
O(15) W(1) O(18) 78.96(14)
O(15) W(1) O(22) 81.79(14)
O(18) W(1) O(22) 85.39(13)
W(1) C(1) O(2) 177.8(4)
W(1) C(3) C(4) 71.4(3)
W(1) C(4) C(3) 71.3(3)
W(1) C(4) C(5) 147.7(4)
C(3) C(4) C(5) 140.8(5)
C(4) C(5) C(6) 121.3(5)
C(4) C(5) C(10) 120.6(5)
C(6) C(5) C(10) 118.0(5)
C(5) C(6) C(7) 120.7(5)
C(6) C(7) C(8) 120.1(5)
C(7) C(8) C(9) 120.2(5)
C(8) C(9) C(10) 119.3(5)
C(5) C(10) C(9) 121.6(5)
W(1) O(11) C(12) 132.3(3)
O(11) C(12) C(13) 122.8(5)
O(11) C(12) C(16) 115.9(4)
C(13) C(12) C(16) 121.3(5)
C(12) C(13) C(14) 125.6(5)
C(13) C(14) O(15) 124.0(5)
C(13) C(14) C(17) 119.7(5)
O(15) C(14) C(17) 116.1(5)
W(1) O(15) C(14) 128.8(3)
W(1) O(18) C(19) 128.3(3)
O(18) C(19) C(20) 124.9(5)
O(18) C(19) C(23) 116.6(5)
C(20) C(19) C(23) 118.5(5)
C(19) C(20) C(21) 125.7(5)
C(20) C(21) O(22) 126.5(5)
C(20) C(21) C(24) 119.5(5)
O(22) C(21) C(24) 114.0(5)
W(1) O(22) C(21) 128.2(3)

loop_
_geom_bond_atom_site_label_1
_geom_bond_atom_site_label_2
_geom_bond_distance
W(1) C(1) 1.946(6)
W(1) C(3) 2.036(5)
W(1) C(4) 2.037(5)
W(1) O(11) 2.058(4)
W(1) O(15) 2.117(3)
W(1) O(18) 2.145(3)
W(1) O(22) 2.070(3)
C(1) O(2) 1.163(7)
C(3) C(4) 1.301(8)
C(4) C(5) 1.461(8)
C(5) C(6) 1.400(7)
C(5) C(10) 1.394(7)
C(6) C(7) 1.380(8)
C(7) C(8) 1.384(9)
C(8) C(9) 1.389(9)
C(9) C(10) 1.380(9)
O(11) C(12) 1.286(6)
C(12) C(13) 1.389(7)
C(12) C(16) 1.486(7)
C(13) C(14) 1.381(7)
C(14) O(15) 1.281(6)
C(14) C(17) 1.499(7)
O(18) C(19) 1.259(6)
C(19) C(20) 1.403(8)
C(19) C(23) 1.510(8)
C(20) C(21) 1.384(8)
C(21) O(22) 1.293(6)
C(21) C(24) 1.511(7)
